data_7158321
loop_
_publ_author_name
'Popovics-T\'oth, N\'ora'
'R\'avai, Bettina'
'Tajti, \'Ad\'am'
'Varga, Bence'
'Bagi, P\'eter'
'Perdih, Franc'
'Szab\'o, P\'al Tam\'as'
'Hackler, Jr, L\'aszl\'o'
'Pusk\'as, L\'aszl\'o G'
'B\'alint, Erika'

_publ_section_title
;
 Three-component synthesis, utilization and biological activity of
 phosphinoyl-functionalized isoindolinones.
;
_journal_issue 40
_journal_name_full 'Organic &amp; biomolecular chemistry'
_journal_page_first 8754
_journal_page_last 8760
_journal_paper_doi 10.1039/d1ob01610e
_journal_volume 19
_journal_year 2021
_chemical_formula_moiety 'C48 H48 Cl2 N2 O2 P2 Pt'
_chemical_formula_sum 'C48 H48 Cl2 N2 O2 P2 Pt'
_chemical_formula_weight 1012.81
_space_group_crystal_system monoclinic
_space_group_IT_number 14
_space_group_name_Hall '-P 2yn'
_space_group_name_H-M_alt 'P 1 21/n 1'
_atom_sites_solution_hydrogens geom
_atom_sites_solution_primary dual
_audit_creation_method SHELXL-2018/3
_audit_update_record
;
2021-07-29 deposited with the CCDC.	2021-09-20 downloaded from the CCDC.
;
_cell_angle_alpha 90
_cell_angle_beta 106.630(4)
_cell_angle_gamma 90
_cell_formula_units_Z 2
_cell_length_a 11.3292(4)
_cell_length_b 10.3205(3)
_cell_length_c 18.9713(8)
_cell_measurement_reflns_used 7629
_cell_measurement_temperature 150.00(10)
_cell_measurement_theta_max 30.1850
_cell_measurement_theta_min 3.1140
_cell_volume 2125.40(14)
_computing_cell_refinement 'CrysAlisPro 1.171.40.68a (Rigaku OD, 2019)'
_computing_data_collection 'CrysAlisPro 1.171.40.68a (Rigaku OD, 2019)'
_computing_data_reduction 'CrysAlisPro 1.171.40.68a (Rigaku OD, 2019)'
_computing_structure_refinement 'SHELXL-2018/3 (Sheldrick, 2018)'
_computing_structure_solution 'SHELXT 2018/2 (Sheldrick, 2018)'
_diffrn_ambient_temperature 150.00(10)
_diffrn_detector 'CCD plate'
_diffrn_detector_area_resol_mean 10.4933
_diffrn_detector_type Atlas
_diffrn_measured_fraction_theta_full 0.999
_diffrn_measured_fraction_theta_max 0.999
_diffrn_measurement_device 'four-circle diffractometer'
_diffrn_measurement_device_type 'SuperNova, Dual, Cu at zero, Atlas'
_diffrn_measurement_method '\w scans'
_diffrn_radiation_type MoK\a
_diffrn_radiation_wavelength 0.71073
_diffrn_reflns_av_R_equivalents 0.0411
_diffrn_reflns_av_unetI/netI 0.0402
_diffrn_reflns_Laue_measured_fraction_full 0.999
_diffrn_reflns_Laue_measured_fraction_max 0.999
_diffrn_reflns_limit_h_max 14
_diffrn_reflns_limit_h_min -14
_diffrn_reflns_limit_k_max 13
_diffrn_reflns_limit_k_min -13
_diffrn_reflns_limit_l_max 23
_diffrn_reflns_limit_l_min -24
_diffrn_reflns_number 17175
_diffrn_reflns_point_group_measured_fraction_full 0.999
_diffrn_reflns_point_group_measured_fraction_max 0.999
_diffrn_reflns_theta_full 25.242
_diffrn_reflns_theta_max 27.482
_diffrn_reflns_theta_min 2.445
_diffrn_source 'micro-focus sealed X-ray tube'
_exptl_absorpt_coefficient_mu 3.544
_exptl_absorpt_correction_T_max 1.00000
_exptl_absorpt_correction_T_min 0.47936
_exptl_absorpt_correction_type multi-scan
_exptl_absorpt_process_details
;
CrysAlisPro 1.171.40.68a (Rigaku Oxford Diffraction, 2019)
Empirical absorption correction using spherical harmonics,
 implemented in SCALE3 ABSPACK scaling algorithm.
;
_exptl_crystal_colour yellow
_exptl_crystal_density_diffrn 1.583
_exptl_crystal_description plate
_exptl_crystal_F_000 1016
_exptl_crystal_size_max 0.400
_exptl_crystal_size_mid 0.400
_exptl_crystal_size_min 0.080
_refine_diff_density_max 0.934
_refine_diff_density_min -1.234
_refine_diff_density_rms 0.100
_refine_ls_extinction_method none
_refine_ls_goodness_of_fit_ref 1.062
_refine_ls_hydrogen_treatment constr
_refine_ls_matrix_type full
_refine_ls_number_parameters 260
_refine_ls_number_reflns 4870
_refine_ls_number_restraints 0
_refine_ls_restrained_S_all 1.062
_refine_ls_R_factor_all 0.0361
_refine_ls_R_factor_gt 0.0260
_refine_ls_shift/su_max 0.001
_refine_ls_shift/su_mean 0.000
_refine_ls_structure_factor_coef Fsqd
_refine_ls_weighting_details 'w=1/[\s^2^(Fo^2^)+(0.0210P)^2^+1.2008P] where P=(Fo^2^+2Fc^2^)/3'
_refine_ls_weighting_scheme calc
_refine_ls_wR_factor_gt 0.0559
_refine_ls_wR_factor_ref 0.0614
_reflns_Friedel_coverage 0.000
_reflns_number_gt 3958
_reflns_number_total 4870
_reflns_threshold_expression 'I > 2\s(I)'
_cod_data_source_file d1ob01610e2.cif
_cod_data_source_block 22
_cod_depositor_comments 'Adding full bibliography for 7158320--7158321.cif.'
_cod_original_sg_symbol_H-M 'P 21/n'
_cod_database_code 7158321
_shelx_shelxl_version_number 2018/3
_shelx_space_group_comment
;
The symmetry employed for this shelxl refinement is uniquely defined
by the following loop, which should always be used as a source of
symmetry information in preference to the above space-group names.
They are only intended as comments.
;
_shelx_estimated_absorpt_t_min 0.331
_shelx_estimated_absorpt_t_max 0.765

loop_
_space_group_symop_operation_xyz
'x, y, z'
'-x+1/2, y+1/2, -z+1/2'
'-x, -y, -z'
'x-1/2, -y-1/2, z-1/2'

loop_
_atom_site_label
_atom_site_type_symbol
_atom_site_fract_x
_atom_site_fract_y
_atom_site_fract_z
_atom_site_U_iso_or_equiv
_atom_site_adp_type
_atom_site_occupancy
_atom_site_site_symmetry_order
_atom_site_calc_flag
_atom_site_refinement_flags_posn
_atom_site_refinement_flags_adp
_atom_site_refinement_flags_occupancy
_atom_site_disorder_assembly
_atom_site_disorder_group
Pt1 Pt 0.500000 0.500000 0.500000 0.01788(6) Uani 1 2 d S . P . .
Cl1 Cl 0.63349(7) 0.67082(7) 0.53935(5) 0.03154(19) Uani 1 1 d . . . . .
P1 P 0.34877(7) 0.59379(7) 0.54254(5) 0.02111(17) Uani 1 1 d . . . . .
O1 O 0.0811(2) 0.8335(2) 0.34356(15) 0.0490(7) Uani 1 1 d . . . . .
N1 N 0.1844(2) 0.6601(2) 0.40942(15) 0.0287(6) Uani 1 1 d . . . . .
C1 C 0.1889(3) 0.5885(3) 0.47705(17) 0.0240(7) Uani 1 1 d . . . . .
H1 H 0.161885 0.496754 0.465328 0.029 Uiso 1 1 calc R U . . .
C2 C 0.0962(3) 0.6614(3) 0.50568(18) 0.0240(7) Uani 1 1 d . . . . .
C3 C 0.0566(3) 0.6428(3) 0.56741(19) 0.0290(7) Uani 1 1 d . . . . .
H3 H 0.086696 0.572417 0.599817 0.035 Uiso 1 1 calc R U . . .
C4 C -0.0287(3) 0.7298(3) 0.5811(2) 0.0342(8) Uani 1 1 d . . . . .
H4 H -0.055775 0.718983 0.623703 0.041 Uiso 1 1 calc R U . . .
C5 C -0.0746(3) 0.8322(3) 0.5333(2) 0.0385(9) Uani 1 1 d . . . . .
H5 H -0.132800 0.890274 0.543438 0.046 Uiso 1 1 calc R U . . .
C6 C -0.0360(3) 0.8497(3) 0.4713(2) 0.0359(8) Uani 1 1 d . . . . .
H6 H -0.067782 0.918262 0.437819 0.043 Uiso 1 1 calc R U . . .
C7 C 0.0499(3) 0.7647(3) 0.4593(2) 0.0294(7) Uani 1 1 d . . . . .
C8 C 0.1039(3) 0.7623(3) 0.3975(2) 0.0339(8) Uani 1 1 d . . . . .
C9 C 0.2366(3) 0.6160(3) 0.35204(19) 0.0343(8) Uani 1 1 d . . . . .
H9A H 0.315500 0.571025 0.374792 0.041 Uiso 1 1 calc R U . . .
H9B H 0.254003 0.691783 0.324636 0.041 Uiso 1 1 calc R U . . .
C10 C 0.1495(4) 0.5242(4) 0.2987(2) 0.0469(10) Uani 1 1 d . . . . .
H10A H 0.132248 0.448859 0.326462 0.056 Uiso 1 1 calc R U . . .
H10B H 0.070508 0.569467 0.276551 0.056 Uiso 1 1 calc R U . . .
C11 C 0.1999(5) 0.4755(4) 0.2372(2) 0.0561(12) Uani 1 1 d . . . . .
H11A H 0.280876 0.433964 0.259319 0.067 Uiso 1 1 calc R U . . .
H11B H 0.143564 0.408397 0.208768 0.067 Uiso 1 1 calc R U . . .
C12 C 0.2152(5) 0.5801(5) 0.1852(3) 0.0693(14) Uani 1 1 d . . . . .
H12A H 0.248202 0.542322 0.147329 0.104 Uiso 1 1 calc R U . . .
H12B H 0.272323 0.646153 0.212564 0.104 Uiso 1 1 calc R U . . .
H12C H 0.135098 0.620067 0.161742 0.104 Uiso 1 1 calc R U . . .
C13 C 0.3601(3) 0.7640(3) 0.56698(18) 0.0235(7) Uani 1 1 d . . . . .
C14 C 0.3785(3) 0.8510(3) 0.51519(19) 0.0285(7) Uani 1 1 d . . . . .
H14 H 0.394523 0.819613 0.471777 0.034 Uiso 1 1 calc R U . . .
C15 C 0.3735(3) 0.9828(3) 0.5264(2) 0.0320(8) Uani 1 1 d . . . . .
H15 H 0.383387 1.041545 0.489985 0.038 Uiso 1 1 calc R U . . .
C16 C 0.3544(3) 1.0292(3) 0.5902(2) 0.0394(9) Uani 1 1 d . . . . .
H16 H 0.352947 1.119992 0.598149 0.047 Uiso 1 1 calc R U . . .
C17 C 0.3372(3) 0.9442(3) 0.6430(2) 0.0401(9) Uani 1 1 d . . . . .
H17 H 0.324519 0.976645 0.687119 0.048 Uiso 1 1 calc R U . . .
C18 C 0.3387(3) 0.8112(3) 0.63112(19) 0.0318(8) Uani 1 1 d . . . . .
H18 H 0.325119 0.752680 0.666655 0.038 Uiso 1 1 calc R U . . .
C19 C 0.3398(3) 0.4996(2) 0.62144(18) 0.0215(6) Uani 1 1 d . . . . .
C20 C 0.4269(3) 0.5189(3) 0.6890(2) 0.0317(8) Uani 1 1 d . . . . .
H20 H 0.485134 0.587052 0.694351 0.038 Uiso 1 1 calc R U . . .
C21 C 0.4300(3) 0.4406(3) 0.7484(2) 0.0378(8) Uani 1 1 d . . . . .
H21 H 0.489418 0.455669 0.794354 0.045 Uiso 1 1 calc R U . . .
C22 C 0.3464(3) 0.3400(3) 0.7409(2) 0.0366(8) Uani 1 1 d . . . . .
H22 H 0.349296 0.285248 0.781602 0.044 Uiso 1 1 calc R U . . .
C23 C 0.2589(3) 0.3193(3) 0.67430(19) 0.0320(8) Uani 1 1 d . . . . .
H23 H 0.199838 0.252076 0.669588 0.038 Uiso 1 1 calc R U . . .
C24 C 0.2573(3) 0.3968(3) 0.61443(18) 0.0266(7) Uani 1 1 d . . . . .
H24 H 0.199397 0.379752 0.568128 0.032 Uiso 1 1 calc R U . . .

loop_
_atom_site_aniso_label
_atom_site_aniso_U_11
_atom_site_aniso_U_22
_atom_site_aniso_U_33
_atom_site_aniso_U_23
_atom_site_aniso_U_13
_atom_site_aniso_U_12
Pt1 0.01880(9) 0.01518(8) 0.02200(10) -0.00051(6) 0.00961(7) -0.00012(6)
Cl1 0.0263(4) 0.0219(4) 0.0493(6) -0.0099(3) 0.0153(4) -0.0043(3)
P1 0.0221(4) 0.0191(3) 0.0237(4) -0.0004(3) 0.0092(3) -0.0001(3)
O1 0.0553(17) 0.0440(14) 0.0479(18) 0.0189(13) 0.0149(14) 0.0155(13)
N1 0.0308(15) 0.0295(14) 0.0261(16) 0.0047(11) 0.0084(12) 0.0040(12)
C1 0.0243(15) 0.0212(14) 0.0261(18) -0.0026(12) 0.0064(13) -0.0018(13)
C2 0.0203(15) 0.0215(14) 0.0298(19) -0.0059(13) 0.0067(13) -0.0051(13)
C3 0.0198(15) 0.0324(17) 0.034(2) -0.0067(14) 0.0064(14) -0.0033(14)
C4 0.0260(17) 0.0405(19) 0.041(2) -0.0134(16) 0.0168(16) -0.0064(16)
C5 0.0250(17) 0.0332(18) 0.058(3) -0.0174(18) 0.0131(18) -0.0022(15)
C6 0.0259(17) 0.0289(18) 0.050(2) -0.0060(16) 0.0057(17) 0.0008(15)
C7 0.0241(16) 0.0229(15) 0.040(2) -0.0029(14) 0.0075(15) 0.0017(14)
C8 0.0317(18) 0.0271(16) 0.039(2) 0.0038(15) 0.0042(16) 0.0006(15)
C9 0.0400(19) 0.0418(19) 0.025(2) 0.0074(15) 0.0159(16) 0.0070(16)
C10 0.055(3) 0.055(2) 0.033(2) -0.0082(18) 0.016(2) -0.007(2)
C11 0.071(3) 0.064(3) 0.034(3) -0.007(2) 0.015(2) 0.011(2)
C12 0.084(3) 0.092(4) 0.039(3) 0.010(3) 0.029(3) 0.018(3)
C13 0.0164(14) 0.0205(14) 0.035(2) -0.0017(13) 0.0097(14) -0.0008(12)
C14 0.0236(16) 0.0279(16) 0.035(2) 0.0001(14) 0.0098(15) 0.0014(13)
C15 0.0262(17) 0.0239(16) 0.048(2) 0.0052(14) 0.0145(17) 0.0002(13)
C16 0.035(2) 0.0244(16) 0.062(3) -0.0067(17) 0.0191(19) 0.0019(15)
C17 0.045(2) 0.0329(18) 0.048(3) -0.0129(17) 0.0235(19) 0.0002(17)
C18 0.0350(18) 0.0297(17) 0.035(2) -0.0039(14) 0.0169(16) -0.0011(15)
C19 0.0241(16) 0.0228(15) 0.0208(17) -0.0016(12) 0.0115(13) 0.0022(12)
C20 0.0311(18) 0.0358(18) 0.028(2) 0.0010(14) 0.0086(16) -0.0067(15)
C21 0.042(2) 0.044(2) 0.024(2) 0.0030(16) 0.0028(16) -0.0066(18)
C22 0.042(2) 0.042(2) 0.027(2) 0.0080(15) 0.0121(17) -0.0033(17)
C23 0.0372(19) 0.0294(16) 0.032(2) 0.0004(15) 0.0149(16) -0.0082(15)
C24 0.0268(16) 0.0287(16) 0.0248(18) -0.0007(13) 0.0080(14) -0.0050(14)

loop_
_atom_type_symbol
_atom_type_description
_atom_type_scat_dispersion_real
_atom_type_scat_dispersion_imag
_atom_type_scat_source
C C 0.0033 0.0016 'International Tables Vol C Tables 4.2.6.8 and 6.1.1.4'
H H 0.0000 0.0000 'International Tables Vol C Tables 4.2.6.8 and 6.1.1.4'
Cl Cl 0.1484 0.1585 'International Tables Vol C Tables 4.2.6.8 and 6.1.1.4'
N N 0.0061 0.0033 'International Tables Vol C Tables 4.2.6.8 and 6.1.1.4'
O O 0.0106 0.0060 'International Tables Vol C Tables 4.2.6.8 and 6.1.1.4'
P P 0.1023 0.0942 'International Tables Vol C Tables 4.2.6.8 and 6.1.1.4'
Pt Pt -1.7033 8.3905 'International Tables Vol C Tables 4.2.6.8 and 6.1.1.4'

loop_
_geom_angle_atom_site_label_1
_geom_angle_atom_site_label_2
_geom_angle_atom_site_label_3
_geom_angle
_geom_angle_site_symmetry_1
_geom_angle_site_symmetry_3
_geom_angle_publ_flag
Cl1 Pt1 Cl1 180.0 . 3_666 ?
Cl1 Pt1 P1 92.86(3) . . ?
Cl1 Pt1 P1 87.14(3) 3_666 . ?
Cl1 Pt1 P1 87.14(3) . 3_666 ?
Cl1 Pt1 P1 92.86(3) 3_666 3_666 ?
P1 Pt1 P1 180.0 . 3_666 ?
C19 P1 C13 108.99(14) . . ?
C19 P1 C1 105.01(14) . . ?
C13 P1 C1 100.47(13) . . ?
C19 P1 Pt1 106.67(10) . . ?
C13 P1 Pt1 119.43(10) . . ?
C1 P1 Pt1 115.33(10) . . ?
C8 N1 C9 120.8(3) . . ?
C8 N1 C1 112.8(3) . . ?
C9 N1 C1 125.2(3) . . ?
N1 C1 C2 102.0(2) . . ?
N1 C1 P1 110.4(2) . . ?
C2 C1 P1 112.6(2) . . ?
N1 C1 H1 110.5 . . ?
C2 C1 H1 110.5 . . ?
P1 C1 H1 110.5 . . ?
C3 C2 C7 119.3(3) . . ?
C3 C2 C1 131.4(3) . . ?
C7 C2 C1 109.2(3) . . ?
C2 C3 C4 118.5(3) . . ?
C2 C3 H3 120.7 . . ?
C4 C3 H3 120.7 . . ?
C5 C4 C3 121.1(3) . . ?
C5 C4 H4 119.4 . . ?
C3 C4 H4 119.4 . . ?
C6 C5 C4 120.2(3) . . ?
C6 C5 H5 119.9 . . ?
C4 C5 H5 119.9 . . ?
C7 C6 C5 118.0(3) . . ?
C7 C6 H6 121.0 . . ?
C5 C6 H6 121.0 . . ?
C6 C7 C2 122.8(3) . . ?
C6 C7 C8 128.2(3) . . ?
C2 C7 C8 109.0(3) . . ?
O1 C8 N1 124.8(3) . . ?
O1 C8 C7 128.3(3) . . ?
N1 C8 C7 106.9(3) . . ?
N1 C9 C10 111.6(3) . . ?
N1 C9 H9A 109.3 . . ?
C10 C9 H9A 109.3 . . ?
N1 C9 H9B 109.3 . . ?
C10 C9 H9B 109.3 . . ?
H9A C9 H9B 108.0 . . ?
C11 C10 C9 113.6(4) . . ?
C11 C10 H10A 108.8 . . ?
C9 C10 H10A 108.8 . . ?
C11 C10 H10B 108.8 . . ?
C9 C10 H10B 108.8 . . ?
H10A C10 H10B 107.7 . . ?
C12 C11 C10 113.8(4) . . ?
C12 C11 H11A 108.8 . . ?
C10 C11 H11A 108.8 . . ?
C12 C11 H11B 108.8 . . ?
C10 C11 H11B 108.8 . . ?
H11A C11 H11B 107.7 . . ?
C11 C12 H12A 109.5 . . ?
C11 C12 H12B 109.5 . . ?
H12A C12 H12B 109.5 . . ?
C11 C12 H12C 109.5 . . ?
H12A C12 H12C 109.5 . . ?
H12B C12 H12C 109.5 . . ?
C14 C13 C18 119.3(3) . . ?
C14 C13 P1 117.4(2) . . ?
C18 C13 P1 123.0(2) . . ?
C15 C14 C13 120.5(3) . . ?
C15 C14 H14 119.8 . . ?
C13 C14 H14 119.8 . . ?
C16 C15 C14 120.2(3) . . ?
C16 C15 H15 119.9 . . ?
C14 C15 H15 119.9 . . ?
C15 C16 C17 120.4(3) . . ?
C15 C16 H16 119.8 . . ?
C17 C16 H16 119.8 . . ?
C16 C17 C18 119.8(4) . . ?
C16 C17 H17 120.1 . . ?
C18 C17 H17 120.1 . . ?
C17 C18 C13 119.9(3) . . ?
C17 C18 H18 120.0 . . ?
C13 C18 H18 120.0 . . ?
C20 C19 C24 118.4(3) . . ?
C20 C19 P1 119.5(2) . . ?
C24 C19 P1 121.6(3) . . ?
C21 C20 C19 121.0(3) . . ?
C21 C20 H20 119.5 . . ?
C19 C20 H20 119.5 . . ?
C20 C21 C22 119.9(3) . . ?
C20 C21 H21 120.0 . . ?
C22 C21 H21 120.0 . . ?
C23 C22 C21 120.0(3) . . ?
C23 C22 H22 120.0 . . ?
C21 C22 H22 120.0 . . ?
C22 C23 C24 119.9(3) . . ?
C22 C23 H23 120.1 . . ?
C24 C23 H23 120.1 . . ?
C23 C24 C19 120.6(3) . . ?
C23 C24 H24 119.7 . . ?
C19 C24 H24 119.7 . . ?

loop_
_geom_bond_atom_site_label_1
_geom_bond_atom_site_label_2
_geom_bond_distance
_geom_bond_site_symmetry_2
_geom_bond_publ_flag
Pt1 Cl1 2.3035(7) . ?
Pt1 Cl1 2.3035(7) 3_666 ?
Pt1 P1 2.3054(7) . ?
Pt1 P1 2.3054(7) 3_666 ?
P1 C19 1.812(3) . ?
P1 C13 1.812(3) . ?
P1 C1 1.881(3) . ?
O1 C8 1.225(4) . ?
N1 C8 1.370(4) . ?
N1 C9 1.453(4) . ?
N1 C1 1.469(4) . ?
C1 C2 1.514(4) . ?
C1 H1 1.0000 . ?
C2 C3 1.382(4) . ?
C2 C7 1.386(4) . ?
C3 C4 1.396(4) . ?
C3 H3 0.9500 . ?
C4 C5 1.393(5) . ?
C4 H4 0.9500 . ?
C5 C6 1.380(5) . ?
C5 H5 0.9500 . ?
C6 C7 1.377(4) . ?
C6 H6 0.9500 . ?
C7 C8 1.469(5) . ?
C9 C10 1.524(5) . ?
C9 H9A 0.9900 . ?
C9 H9B 0.9900 . ?
C10 C11 1.524(6) . ?
C10 H10A 0.9900 . ?
C10 H10B 0.9900 . ?
C11 C12 1.506(6) . ?
C11 H11A 0.9900 . ?
C11 H11B 0.9900 . ?
C12 H12A 0.9800 . ?
C12 H12B 0.9800 . ?
C12 H12C 0.9800 . ?
C13 C14 1.390(4) . ?
C13 C18 1.395(4) . ?
C14 C15 1.380(4) . ?
C14 H14 0.9500 . ?
C15 C16 1.375(5) . ?
C15 H15 0.9500 . ?
C16 C17 1.386(6) . ?
C16 H16 0.9500 . ?
C17 C18 1.392(4) . ?
C17 H17 0.9500 . ?
C18 H18 0.9500 . ?
C19 C20 1.390(5) . ?
C19 C24 1.395(4) . ?
C20 C21 1.378(5) . ?
C20 H20 0.9500 . ?
C21 C22 1.385(5) . ?
C21 H21 0.9500 . ?
C22 C23 1.382(5) . ?
C22 H22 0.9500 . ?
C23 C24 1.385(4) . ?
C23 H23 0.9500 . ?
C24 H24 0.9500 . ?

loop_
_geom_torsion_atom_site_label_1
_geom_torsion_atom_site_label_2
_geom_torsion_atom_site_label_3
_geom_torsion_atom_site_label_4
_geom_torsion
_geom_torsion_site_symmetry_1
_geom_torsion_site_symmetry_2
_geom_torsion_site_symmetry_3
_geom_torsion_site_symmetry_4
_geom_torsion_publ_flag
C8 N1 C1 C2 0.7(3) . . . . ?
C9 N1 C1 C2 -166.6(3) . . . . ?
C8 N1 C1 P1 -119.2(2) . . . . ?
C9 N1 C1 P1 73.5(3) . . . . ?
C19 P1 C1 N1 -178.9(2) . . . . ?
C13 P1 C1 N1 68.0(2) . . . . ?
Pt1 P1 C1 N1 -61.8(2) . . . . ?
C19 P1 C1 C2 67.7(2) . . . . ?
C13 P1 C1 C2 -45.3(2) . . . . ?
Pt1 P1 C1 C2 -175.15(17) . . . . ?
N1 C1 C2 C3 179.7(3) . . . . ?
P1 C1 C2 C3 -62.0(4) . . . . ?
N1 C1 C2 C7 -1.9(3) . . . . ?
P1 C1 C2 C7 116.4(3) . . . . ?
C7 C2 C3 C4 -0.4(4) . . . . ?
C1 C2 C3 C4 177.9(3) . . . . ?
C2 C3 C4 C5 0.9(5) . . . . ?
C3 C4 C5 C6 -0.2(5) . . . . ?
C4 C5 C6 C7 -1.1(5) . . . . ?
C5 C6 C7 C2 1.7(5) . . . . ?
C5 C6 C7 C8 179.3(3) . . . . ?
C3 C2 C7 C6 -1.0(5) . . . . ?
C1 C2 C7 C6 -179.6(3) . . . . ?
C3 C2 C7 C8 -179.0(3) . . . . ?
C1 C2 C7 C8 2.4(4) . . . . ?
C9 N1 C8 O1 -9.4(5) . . . . ?
C1 N1 C8 O1 -177.4(3) . . . . ?
C9 N1 C8 C7 168.6(3) . . . . ?
C1 N1 C8 C7 0.7(4) . . . . ?
C6 C7 C8 O1 -1.9(6) . . . . ?
C2 C7 C8 O1 176.0(4) . . . . ?
C6 C7 C8 N1 -179.8(3) . . . . ?
C2 C7 C8 N1 -1.9(4) . . . . ?
C8 N1 C9 C10 -83.3(4) . . . . ?
C1 N1 C9 C10 83.1(4) . . . . ?
N1 C9 C10 C11 179.8(3) . . . . ?
C9 C10 C11 C12 -65.6(5) . . . . ?
C19 P1 C13 C14 174.6(2) . . . . ?
C1 P1 C13 C14 -75.4(3) . . . . ?
Pt1 P1 C13 C14 51.8(3) . . . . ?
C19 P1 C13 C18 -12.2(3) . . . . ?
C1 P1 C13 C18 97.9(3) . . . . ?
Pt1 P1 C13 C18 -135.0(2) . . . . ?
C18 C13 C14 C15 -1.1(5) . . . . ?
P1 C13 C14 C15 172.4(3) . . . . ?
C13 C14 C15 C16 2.2(5) . . . . ?
C14 C15 C16 C17 -1.4(5) . . . . ?
C15 C16 C17 C18 -0.4(5) . . . . ?
C16 C17 C18 C13 1.4(5) . . . . ?
C14 C13 C18 C17 -0.7(5) . . . . ?
P1 C13 C18 C17 -173.8(3) . . . . ?
C13 P1 C19 C20 -51.3(3) . . . . ?
C1 P1 C19 C20 -158.2(2) . . . . ?
Pt1 P1 C19 C20 78.9(2) . . . . ?
C13 P1 C19 C24 136.8(2) . . . . ?
C1 P1 C19 C24 29.9(3) . . . . ?
Pt1 P1 C19 C24 -93.0(2) . . . . ?
C24 C19 C20 C21 -1.6(5) . . . . ?
P1 C19 C20 C21 -173.7(3) . . . . ?
C19 C20 C21 C22 0.8(5) . . . . ?
C20 C21 C22 C23 -0.9(5) . . . . ?
C21 C22 C23 C24 2.0(5) . . . . ?
C22 C23 C24 C19 -2.9(5) . . . . ?
C20 C19 C24 C23 2.7(5) . . . . ?
P1 C19 C24 C23 174.6(2) . . . . ?
